data_4116510
loop_
_publ_author_name
'Hiroyuki Imai'
'Takeo Otsuka'
'Toshio Naito'
'Kunio Awaga'
'Tamotsu Inabe'

_publ_contact_author_address
;
Division of Chemistry, Graduate School of Science,
Hokkaido University, Sapporo 060-0810, Japan
;
_publ_contact_author_email ' inabe@sci.hokudai.ac.jp '
_publ_contact_author_fax ' (81)11-746-1557 '
_publ_contact_author_name 'Tamotsu INABE'
_publ_contact_author_phone ' (81)11-706-3511 '
_publ_section_title
;
 M(dmit)2 Salts with Nitronyl Nitroxide Radical Cations (M = Ni and Au,
 dmit = 1,3-Dithiol-2-thione-4,5-dithiolate). Nonmagnetic Single-Chain
 Formation vs Antiferromagnetic Spin-Ladder-Chain Formation of M(dmit)2
;
_journal_name_full 'Journal of the American Chemical Society'
_journal_page_first 8098
_journal_page_last 8103
_journal_paper_doi 10.1021/ja991058k
_journal_volume 121
_journal_year 1999
_chemical_formula_sum 'C20 H21 N3 Ni O2 S10'
_chemical_formula_weight 714.70
_space_group_IT_number 2
_symmetry_cell_setting triclinic
_symmetry_space_group_name_Hall '-P 1'
_symmetry_space_group_name_H-M 'P -1'
_atom_type_scat_source 'International Tables (1974)'
_cell_angle_alpha 103.25(3)
_cell_angle_beta 106.01(3)
_cell_angle_gamma 109.91(2)
_cell_formula_units_Z 2
_cell_length_a 11.647(4)
_cell_length_b 11.986(3)
_cell_length_c 12.047(6)
_cell_measurement_reflns_used 25
_cell_measurement_temperature 296
_cell_measurement_theta_max 15.0
_cell_measurement_theta_min 12.0
_cell_volume 1419.5(11)
_computing_cell_refinement 'MXC(MAC Science)'
_computing_data_collection 'MXC(MAC Science)'
_computing_data_reduction Crystan
_computing_molecular_graphics Crystan
_computing_publication_material Crystan
_computing_structure_refinement Crystan
_computing_structure_solution Crystan
_diffrn_measurement_device 'Mac Science MXC18'
_diffrn_measurement_method \w-2\q
_diffrn_orient_matrix_type standard
_diffrn_orient_matrix_UB_11 -0.07259
_diffrn_orient_matrix_UB_12 0.02595
_diffrn_orient_matrix_UB_13 -0.02907
_diffrn_orient_matrix_UB_21 -0.06082
_diffrn_orient_matrix_UB_22 -0.08991
_diffrn_orient_matrix_UB_23 -0.05574
_diffrn_orient_matrix_UB_31 -0.02889
_diffrn_orient_matrix_UB_32 -0.01645
_diffrn_orient_matrix_UB_33 0.06782
_diffrn_radiation_type 'Mo K\a'
_diffrn_radiation_wavelength 0.71073
_diffrn_reflns_av_R_equivalents 0.029
_diffrn_reflns_limit_h_max 14
_diffrn_reflns_limit_h_min -15
_diffrn_reflns_limit_k_max 15
_diffrn_reflns_limit_k_min -15
_diffrn_reflns_limit_l_max 15
_diffrn_reflns_limit_l_min 0
_diffrn_reflns_number 7059
_diffrn_reflns_theta_max 26.47
_diffrn_standards_decay_% -2.50
_diffrn_standards_interval_count 100
_diffrn_standards_number 3
_exptl_absorpt_coefficient_mu 1.4161
_exptl_absorpt_correction_type none
_exptl_crystal_colour black
_exptl_crystal_density_diffrn 1.678
_exptl_crystal_description 'plate '
_exptl_crystal_size_max 0.5
_exptl_crystal_size_mid 0.25
_exptl_crystal_size_min 0.2
_refine_diff_density_max 5.09
_refine_diff_density_min -1.94
_refine_ls_extinction_method none
_refine_ls_goodness_of_fit_obs 1.453
_refine_ls_hydrogen_treatment refU
_refine_ls_number_parameters 346
_refine_ls_number_reflns 4435
_refine_ls_R_factor_obs 0.045
_refine_ls_shift/esd_max 0.2560
_refine_ls_shift/esd_mean 0.0047
_refine_ls_structure_factor_coef F
_refine_ls_weighting_scheme unit
_refine_ls_wR_factor_obs 0.048
_reflns_number_observed 4435
_reflns_number_total 5714
_reflns_observed_criterion refl_observed_if_I_>_3.00_sigma(I)
_cod_data_source_file ja991058k_1.cif
_cod_data_source_block p-EPYNN[Ni(dmit)2]
_cod_depositor_comments
;
The following automatic conversions were performed:

'_refine_ls_weighting_scheme' value 'Unit' changed to 'unit'
according to the built-in table from CIF Core dictionary named
'cif_core.dic' version 2.4.1 from 2010-06-29.

Automatic conversion script
Id: cif_fix_values 1715 2011-07-08 13:25:40Z adriana 
;
_cod_original_cell_volume 1419.4(9)
_cod_original_sg_symbol_H-M 'P -1 '
_cod_original_formula_sum 'C20 H21 O2 N3 S10 Ni1'
_cod_database_code 4116510

loop_
_symmetry_equiv_pos_as_xyz
+X,+Y,+Z
-X,-Y,-Z

loop_
_atom_site_aniso_label
_atom_site_aniso_U_11
_atom_site_aniso_U_22
_atom_site_aniso_U_33
_atom_site_aniso_U_12
_atom_site_aniso_U_13
_atom_site_aniso_U_23
Ni1 0.0316(3) 0.0397(3) 0.0366(3) 0.0129(3) 0.0168(3) 0.0146(3)
S1 0.0578(9) 0.0498(8) 0.0374(7) 0.0239(7) 0.0160(6) 0.0119(6)
S2 0.0432(7) 0.0504(8) 0.0403(7) 0.0222(6) 0.0223(6) 0.0186(6)
S3 0.0345(7) 0.0527(8) 0.0402(7) 0.0135(6) 0.0128(6) 0.0110(6)
S4 0.0321(6) 0.0632(9) 0.0404(7) 0.0170(6) 0.0172(6) 0.0166(6)
S5 0.0318(6) 0.0627(9) 0.0414(7) 0.0124(6) 0.0183(6) 0.0158(6)
S6 0.0321(7) 0.0634(9) 0.0423(7) 0.0134(6) 0.0180(6) 0.0153(7)
S7 0.0337(6) 0.0545(8) 0.0404(7) 0.0170(6) 0.0183(6) 0.0179(6)
S8 0.0410(7) 0.0514(8) 0.0439(8) 0.0180(6) 0.0099(6) 0.0109(6)
S9 0.0525(8) 0.0494(8) 0.0392(7) 0.0207(7) 0.0238(6) 0.0178(6)
S10 0.084(1) 0.056(1) 0.038(1) 0.024(1) 0.013(1) 0.015(1)
O1 0.038(2) 0.079(3) 0.039(2) 0.015(2) 0.017(2) 0.031(2)
O2 0.054(2) 0.095(3) 0.035(2) 0.007(2) 0.021(2) 0.022(2)
N1 0.030(2) 0.037(2) 0.035(2) 0.012(2) 0.016(2) 0.017(2)
N2 0.037(2) 0.043(2) 0.034(2) 0.010(2) 0.017(2) 0.012(2)
N3 0.034(2) 0.034(2) 0.040(2) 0.013(2) 0.021(2) 0.014(2)
C1 0.028(2) 0.041(3) 0.047(3) 0.011(2) 0.020(2) 0.017(2)
C2 0.030(2) 0.039(3) 0.039(3) 0.009(2) 0.013(2) 0.012(2)
C3 0.035(2) 0.033(2) 0.038(2) 0.013(2) 0.019(2) 0.014(2)
C4 0.043(3) 0.107(6) 0.056(4) 0.039(4) 0.028(3) 0.021(4)
C5 0.057(4) 0.051(4) 0.084(5) 0.013(3) 0.029(4) 0.039(3)
C6 0.059(4) 0.101(6) 0.072(5) 0.048(4) 0.031(4) 0.056(5)
C7 0.082(5) 0.048(4) 0.051(4) -0.007(4) 0.023(4) -0.002(3)
C8 0.035(2) 0.031(2) 0.036(2) 0.014(2) 0.020(2) 0.012(2)
C9 0.038(3) 0.041(3) 0.038(3) 0.016(2) 0.014(2) 0.019(2)
C10 0.044(3) 0.041(3) 0.043(3) 0.016(2) 0.024(2) 0.024(2)
C11 0.036(3) 0.058(3) 0.040(3) 0.018(2) 0.017(2) 0.024(3)
C12 0.035(3) 0.048(3) 0.044(3) 0.014(2) 0.019(2) 0.026(2)
C13 0.033(3) 0.043(3) 0.054(3) 0.008(2) 0.019(2) 0.016(3)
C14 0.044(3) 0.072(4) 0.095(5) 0.033(3) 0.036(4) 0.040(4)
C15 0.047(3) 0.032(2) 0.042(3) 0.019(2) 0.020(2) 0.013(2)
C16 0.037(3) 0.039(3) 0.038(3) 0.016(2) 0.018(2) 0.014(2)
C17 0.036(3) 0.040(3) 0.039(3) 0.014(2) 0.016(2) 0.013(2)
C18 0.040(3) 0.040(3) 0.039(3) 0.016(2) 0.014(2) 0.014(2)
C19 0.038(3) 0.040(3) 0.037(3) 0.015(2) 0.017(2) 0.016(2)
C20 0.059(3) 0.036(3) 0.042(3) 0.021(3) 0.020(3) 0.015(2)

loop_
_atom_site_label
_atom_site_fract_x
_atom_site_fract_y
_atom_site_fract_z
_atom_site_U_iso_or_equiv
_atom_site_occupancy
_atom_site_thermal_displace_type
Ni1 0.53570(6) 0.34869(6) 0.97853(6) 0.0410(3) 1.000 Uij
S1 0.28146(15) 0.18768(14) 0.32477(13) 0.0560(8) 1.000 Uij
S2 0.50505(13) 0.27137(13) 0.56407(12) 0.0499(7) 1.000 Uij
S3 0.23974(13) 0.19762(14) 0.56002(13) 0.0501(7) 1.000 Uij
S4 0.62491(13) 0.35137(15) 0.84314(13) 0.0521(7) 1.000 Uij
S5 0.33750(13) 0.26495(15) 0.83972(13) 0.0528(7) 1.000 Uij
S6 0.73488(13) 0.42822(15) 1.11372(13) 0.0535(7) 1.000 Uij
S7 0.45017(13) 0.35575(14) 1.11760(12) 0.0488(7) 1.000 Uij
S8 0.84237(14) 0.51461(14) 1.39417(13) 0.0536(7) 1.000 Uij
S9 0.58022(14) 0.44962(14) 1.39795(12) 0.0532(7) 1.000 Uij
S10 0.81143(19) 0.55011(16) 1.63559(14) 0.0708(9) 1.000 Uij
O1 0.6933(3) 0.0810(4) 0.6049(3) 0.060(2) 1.000 Uij
O2 0.7964(4) 0.1272(5) 1.0154(3) 0.074(3) 1.000 Uij
N1 0.7574(4) 0.1163(4) 0.7198(4) 0.038(2) 1.000 Uij
N2 0.8072(4) 0.1357(4) 0.9146(4) 0.044(2) 1.000 Uij
N3 0.3056(4) -0.1328(4) 0.7272(4) 0.040(2) 1.000 Uij
C1 0.9017(5) 0.2053(5) 0.7775(5) 0.044(2) 1.000 Uij
C2 0.9403(5) 0.2074(5) 0.9131(5) 0.042(2) 1.000 Uij
C3 0.7092(5) 0.0839(4) 0.8040(4) 0.040(2) 1.000 Uij
C4 0.9708(6) 0.1531(8) 0.7028(6) 0.078(4) 1.000 Uij
C5 0.9092(7) 0.3320(6) 0.7638(7) 0.073(4) 1.000 Uij
C6 1.0205(7) 0.1335(8) 0.9429(7) 0.084(5) 1.000 Uij
C7 1.0037(8) 0.3381(6) 1.0126(6) 0.077(4) 1.000 Uij
C8 0.5691(5) 0.0056(4) 0.7754(4) 0.038(2) 1.000 Uij
C9 0.5311(5) -0.0550(5) 0.8550(5) 0.044(3) 1.000 Uij
C10 0.3985(5) -0.1238(5) 0.8271(5) 0.048(3) 1.000 Uij
C11 0.3408(5) -0.0780(5) 0.6476(5) 0.051(3) 1.000 Uij
C12 0.4702(5) -0.0088(5) 0.6702(5) 0.048(3) 1.000 Uij
C13 0.1616(5) -0.2012(5) 0.7009(5) 0.050(3) 1.000 Uij
C14 0.0980(6) -0.1124(7) 0.7119(7) 0.077(4) 1.000 Uij
C15 0.3395(5) 0.2155(5) 0.4742(5) 0.046(3) 1.000 Uij
C16 0.4912(5) 0.2899(5) 0.7076(5) 0.043(2) 1.000 Uij
C17 0.3651(5) 0.2531(5) 0.7046(5) 0.044(2) 1.000 Uij
C18 0.7124(5) 0.4530(5) 1.2510(5) 0.046(3) 1.000 Uij
C19 0.5882(5) 0.4217(5) 1.2518(5) 0.044(3) 1.000 Uij
C20 0.7477(6) 0.5079(5) 1.4848(5) 0.052(3) 1.000 Uij
H14A 0.00550 -0.15599 0.69467 0.06(2) 1.000 Uiso
H14B 0.10838 -0.06891 0.65500 0.07(2) 1.000 Uiso
H14C 0.14202 -0.05115 0.79462 0.07(2) 1.000 Uiso
H13A 0.15125 -0.24468 0.75776 0.05(2) 1.000 Uiso
H13B 0.11761 -0.26244 0.61814 0.05(2) 1.000 Uiso
H11 0.27286 -0.08829 0.57417 0.06(2) 1.000 Uiso
H10 0.37261 -0.16601 0.88098 0.05(1) 1.000 Uiso
H9 0.59702 -0.04780 0.92815 0.05(2) 1.000 Uiso
H12 0.49351 0.02962 0.61317 0.04(1) 1.000 Uiso
H5A 1.00184 0.38874 0.80033 0.08(2) 1.000 Uiso
H5B 0.86231 0.36369 0.80698 0.11(3) 1.000 Uiso
H5C 0.87236 0.32240 0.67848 0.08(2) 1.000 Uiso
H4A 1.06344 0.20986 0.73936 0.06(2) 1.000 Uiso
H4B 0.93453 0.14613 0.61827 0.08(2) 1.000 Uiso
H4C 0.95886 0.07050 0.70514 0.08(3) 1.000 Uiso
H6A 1.10533 0.17953 0.94162 0.08(2) 1.000 Uiso
H6B 0.97662 0.04972 0.88114 0.12(3) 1.000 Uiso
H6C 1.03041 0.12674 1.02255 0.06(2) 1.000 Uiso
H7A 1.08856 0.38411 1.01128 0.09(3) 1.000 Uiso
H7B 1.01434 0.33148 1.09235 0.11(3) 1.000 Uiso
H7C 0.94870 0.38114 0.99524 0.09(3) 1.000 Uiso

loop_
_geom_angle_atom_site_label_1
_geom_angle_atom_site_label_2
_geom_angle_atom_site_label_3
_geom_angle
_geom_angle_publ_flag
S4 Ni1 S5 93.0(1) yes
S4 Ni1 S6 85.8(1) yes
S4 Ni1 S7 177.3(1) yes
S5 Ni1 S6 178.3(1) yes
S5 Ni1 S7 88.0(1) yes
S6 Ni1 S7 93.3(1) yes
C15 S2 C16 97.8(3) yes
C15 S3 C17 97.6(3) yes
Ni1 S4 C16 102.6(2) yes
Ni1 S5 C17 102.5(2) yes
Ni1 S6 C18 102.6(2) yes
Ni1 S7 C19 101.8(2) yes
C18 S8 C20 97.3(3) yes
C19 S9 C20 97.8(3) yes
O1 N1 C1 120.6(4) yes
O1 N1 C3 126.9(5) yes
C1 N1 C3 112.5(4) yes
O2 N2 C2 120.4(5) yes
O2 N2 C3 126.2(5) yes
C2 N2 C3 113.4(4) yes
C10 N3 C11 120.0(5) yes
C10 N3 C13 121.3(5) yes
C11 N3 C13 118.7(5) yes
N1 C1 C2 102.1(4) yes
N1 C1 C4 108.1(5) yes
N1 C1 C5 105.3(5) yes
C2 C1 C4 116.0(5) yes
C2 C1 C5 114.9(5) yes
C4 C1 C5 109.4(6) yes
N2 C2 C1 101.7(4) yes
N2 C2 C6 106.6(5) yes
N2 C2 C7 107.6(5) yes
C1 C2 C6 114.3(5) yes
C1 C2 C7 115.1(5) yes
C6 C2 C7 110.6(6) yes
N1 C3 N2 109.5(5) yes
N1 C3 C8 124.4(5) yes
N2 C3 C8 126.1(5) yes
C3 C8 C9 121.1(5) yes
C3 C8 C12 121.0(5) yes
C9 C8 C12 117.9(5) yes
C8 C9 C10 119.3(5) yes
N3 C10 C9 121.3(5) yes
N3 C11 C12 121.3(5) yes
C8 C12 C11 120.1(5) yes
N3 C13 C14 111.7(5) yes
S1 C15 S2 123.9(4) yes
S1 C15 S3 123.3(4) yes
S2 C15 S3 112.7(3) yes
S2 C16 S4 122.7(4) yes
S2 C16 C17 115.7(4) yes
S4 C16 C17 121.6(4) yes
S3 C17 S5 123.5(4) yes
S3 C17 C16 116.1(4) yes
S5 C17 C16 120.3(4) yes
S6 C18 S8 122.9(4) yes
S6 C18 C19 120.6(4) yes
S8 C18 C19 116.5(4) yes
S7 C19 S9 122.8(4) yes
S7 C19 C18 121.7(4) yes
S9 C19 C18 115.5(4) yes
S8 C20 S9 112.8(3) yes
S8 C20 S10 123.2(4) yes
S9 C20 S10 123.9(4) yes
C1 C4 H4A 108.4(7) yes
C1 C4 H4B 110.7(6) yes
C1 C4 H4C 109.2(7) yes
H4A C4 H4B 109.7(8) yes
H4A C4 H4C 109.7(7) yes
H4B C4 H4C 109.0(8) yes
C1 C5 H5A 105.2(6) yes
C1 C5 H5B 110.2(6) yes
C1 C5 H5C 111.5(7) yes
H5A C5 H5B 110.5(8) yes
H5A C5 H5C 110.5(7) yes
H5B C5 H5C 109.0(7) yes
C2 C6 H6A 106.3(8) yes
C2 C6 H6B 109.4(7) yes
C2 C6 H6C 111.2(7) yes
H6A C6 H6B 110.5(8) yes
H6A C6 H6C 110.5(8) yes
H6B C6 H6C 109.0(9) yes
C2 C7 H7A 107.6(7) yes
C2 C7 H7B 110.6(7) yes
C2 C7 H7C 109.4(7) yes
H7A C7 H7B 110.1(8) yes
H7A C7 H7C 110.1(7) yes
H7B C7 H7C 109.0(8) yes
C8 C9 H9 120.2(5) yes
C10 C9 H9 120.5(5) yes
N3 C10 H10 119.4(6) yes
C9 C10 H10 119.3(6) yes
N3 C11 H11 119.1(6) yes
C12 C11 H11 119.6(6) yes
C8 C12 H12 119.7(5) yes
C11 C12 H12 120.2(6) yes
N3 C13 H13A 109.5(5) yes
N3 C13 H13B 109.0(5) yes
C14 C13 H13A 109.2(6) yes
C14 C13 H13B 108.4(6) yes
H13A C13 H13B 109.0(6) yes
C13 C14 H14A 112.0(7) yes
C13 C14 H14B 109.2(7) yes
C13 C14 H14C 108.4(7) yes
H14A C14 H14B 109.1(8) yes
H14A C14 H14C 109.1(7) yes
H14B C14 H14C 109.0(8) yes

loop_
_geom_bond_atom_site_label_1
_geom_bond_atom_site_label_2
_geom_bond_distance
_geom_bond_publ_flag
Ni1 S4 2.163(2) yes
Ni1 S5 2.158(2) yes
Ni1 S6 2.154(2) yes
Ni1 S7 2.172(2) yes
S1 C15 1.646(6) yes
S2 C15 1.725(6) yes
S2 C16 1.752(6) yes
S3 C15 1.750(6) yes
S3 C17 1.735(6) yes
S4 C16 1.703(5) yes
S5 C17 1.728(6) yes
S6 C18 1.720(6) yes
S7 C19 1.714(5) yes
S8 C18 1.739(6) yes
S8 C20 1.748(7) yes
S9 C19 1.749(6) yes
S9 C20 1.732(6) yes
S10 C20 1.639(6) yes
O1 N1 1.264(6) yes
O2 N2 1.278(7) yes
N1 C1 1.497(6) yes
N1 C3 1.356(7) yes
N2 C2 1.502(7) yes
N2 C3 1.328(6) yes
N3 C10 1.332(7) yes
N3 C11 1.357(8) yes
N3 C13 1.496(7) yes
C1 C2 1.563(8) yes
C1 C4 1.528(9) yes
C1 C5 1.540(9) yes
C2 C6 1.520(10) yes
C2 C7 1.516(9) yes
C3 C8 1.470(7) yes
C8 C9 1.406(8) yes
C8 C12 1.385(7) yes
C9 C10 1.378(8) yes
C11 C12 1.361(8) yes
C13 C14 1.492(10) yes
C16 C17 1.369(8) yes
C18 C19 1.369(8) yes
C4 H4A 0.960(7) yes
C4 H4B 0.960(7) yes
C4 H4C 0.960(9) yes
C5 H5A 0.960(7) yes
C5 H5B 0.960(8) yes
C5 H5C 0.960(8) yes
C6 H6A 0.960(8) yes
C6 H6B 0.960(8) yes
C6 H6C 0.960(8) yes
C7 H7A 0.960(9) yes
C7 H7B 0.960(8) yes
C7 H7C 0.960(8) yes
C9 H9 0.960(5) yes
C10 H10 0.960(6) yes
C11 H11 0.960(6) yes
C12 H12 0.960(6) yes
C13 H13A 0.960(7) yes
C13 H13B 0.960(6) yes
C14 H14A 0.960(7) yes
C14 H14B 0.960(9) yes
C14 H14C 0.960(8) yes

loop_
_geom_contact_atom_site_label_1
_geom_contact_atom_site_label_2
_geom_contact_distance
_geom_contact_site_symmetry_1
_geom_contact_site_symmetry_2
Ni1 Ni1 3.9430 1_555 2_667
Ni1 S5 4.163(2) 1_555 2_667
Ni1 S7 3.938(2) 1_555 2_667
Ni1 C9 4.388(5) 1_555 2_657
Ni1 C10 4.079(6) 1_555 2_657
Ni1 H10 3.3306 1_555 2_657
S1 S9 3.513(2) 1_555 1_554
S1 S10 3.632(2) 1_555 2_667
S1 C3 3.321(5) 1_555 2_656
S1 C8 3.532(5) 1_555 2_656
S2 S9 3.315(2) 1_555 1_554
S2 S9 3.767(2) 1_555 2_667
S2 S10 3.675(2) 1_555 1_554
S2 C12 3.866(5) 1_555 2_656
S2 C20 3.770(6) 1_555 1_554
S3 C20 3.652(6) 1_555 2_667
S5 C4 3.736(6) 1_555 1_455
S5 H4A 2.856(1) 1_555 1_455
S6 C5 3.767(7) 1_555 2_767
S6 C10 3.765(6) 1_555 2_657
S6 H10 2.984(2) 1_555 2_657
S6 H5A 2.813(1) 1_555 2_767
S7 C9 3.768(6) 1_555 2_657
S7 C10 3.849(6) 1_555 2_657
S8 C13 3.648(6) 1_555 2_657
S9 S9 3.702(2) 1_555 2_668
S9 C15 3.718(6) 1_555 1_556
S9 C15 3.630(5) 1_555 2_667
S9 C16 3.881(5) 1_555 2_667
S10 C5 3.664(7) 1_555 1_556
S10 C7 3.846(7) 1_555 2_768
S10 C13 3.875(5) 1_555 1_666
S10 H7B 3.018(2) 1_555 2_768
O1 C11 2.948(7) 1_555 2_656
O1 C12 3.073(6) 1_555 2_656
O1 C15 3.317(7) 1_555 2_656
O1 H11 2.313(4) 1_555 2_656
O1 H12 2.584(3) 1_555 2_656
O2 C10 3.331(7) 1_555 2_657
O2 C13 3.178(7) 1_555 2_657
O2 C14 3.244(9) 1_555 2_657
O2 H13A 2.560(4) 1_555 2_657
C4 C14 3.95(1) 1_555 1_655
C5 C7 3.848(9) 1_555 2_767
C6 C6 3.70(1) 1_555 2_757
C6 H6C 3.119(9) 1_555 2_757
C7 C7 3.99(1) 1_555 2_767
C9 C9 3.796(7) 1_555 2_657
C9 C10 3.639(7) 1_555 2_657
C9 C19 3.895(7) 1_555 2_657
C10 C10 3.984(7) 1_555 2_657
C10 C18 3.504(7) 1_555 2_657
C10 C19 3.547(7) 1_555 2_657
C10 H9 3.160(5) 1_555 2_657
C13 C18 3.865(8) 1_555 2_657
C14 H4C 3.141(7) 1_555 1_455
C15 C20 3.754(8) 1_555 2_667
C16 C19 3.834(7) 1_555 2_667
C17 C18 3.883(8) 1_555 2_667
C17 C19 3.636(7) 1_555 2_667
C18 H10 3.106(5) 1_555 2_657
Ni1 Ni1 3.9430 1_555 2_667
Ni1 S5 4.163(2) 1_555 2_667
Ni1 S7 3.938(2) 1_555 2_667
Ni1 C9 4.388(5) 1_555 2_657
Ni1 C10 4.079(6) 1_555 2_657
Ni1 H10 3.3306 1_555 2_657
S1 S9 3.513(2) 1_555 1_554
S1 S10 3.632(2) 1_555 2_667
S1 C3 3.321(5) 1_555 2_656
S1 C8 3.532(5) 1_555 2_656
S2 S9 3.315(2) 1_555 1_554
S2 S9 3.767(2) 1_555 2_667
S2 S10 3.675(2) 1_555 1_554
S2 C12 3.866(5) 1_555 2_656
S2 C20 3.770(6) 1_555 1_554
S3 C20 3.652(6) 1_555 2_667
S5 C4 3.736(6) 1_555 1_455
S5 H4A 2.856(1) 1_555 1_455
S6 C5 3.767(7) 1_555 2_767
S6 C10 3.765(6) 1_555 2_657
S6 H10 2.984(2) 1_555 2_657
S6 H5A 2.813(1) 1_555 2_767
S7 C9 3.768(6) 1_555 2_657
S7 C10 3.849(6) 1_555 2_657
S8 C13 3.648(6) 1_555 2_657
S9 S9 3.702(2) 1_555 2_668
S9 C15 3.718(6) 1_555 1_556
S9 C15 3.630(5) 1_555 2_667
S9 C16 3.881(5) 1_555 2_667
S10 C5 3.664(7) 1_555 1_556
S10 C7 3.846(7) 1_555 2_768
S10 C13 3.875(5) 1_555 1_666
S10 H7B 3.018(2) 1_555 2_768
O1 C11 2.948(7) 1_555 2_656
O1 C12 3.073(6) 1_555 2_656
O1 C15 3.317(7) 1_555 2_656
O1 H11 2.313(4) 1_555 2_656
O1 H12 2.584(3) 1_555 2_656
O2 C10 3.331(7) 1_555 2_657
O2 C13 3.178(7) 1_555 2_657
O2 C14 3.244(9) 1_555 2_657
O2 H13A 2.560(4) 1_555 2_657
C4 C14 3.95(1) 1_555 1_655
C5 C7 3.848(9) 1_555 2_767
C6 C6 3.70(1) 1_555 2_757
C6 H6C 3.119(9) 1_555 2_757
C7 C7 3.99(1) 1_555 2_767
C9 C9 3.796(7) 1_555 2_657
C9 C10 3.639(7) 1_555 2_657
C9 C19 3.895(7) 1_555 2_657
C10 C10 3.984(7) 1_555 2_657
C10 C18 3.504(7) 1_555 2_657
C10 C19 3.547(7) 1_555 2_657
C10 H9 3.160(5) 1_555 2_657
C13 C18 3.865(8) 1_555 2_657
C14 H4C 3.141(7) 1_555 1_455
C15 C20 3.754(8) 1_555 2_667
C16 C19 3.834(7) 1_555 2_667
C17 C18 3.883(8) 1_555 2_667
C17 C19 3.636(7) 1_555 2_667
C18 H10 3.106(5) 1_555 2_657
